data_1561016
loop_
_publ_author_name
'Xiong, Gang'
'Wang, Bin-bin'
'He, Yongke'
'you, Lixin'
'Ren, Baoyi'
'Sun, Yaguang'

_publ_section_title
;
 Syntheses, structures, and luminescence of a series of novel trimetallic
 coordination polymers constructed by Cu-I clusters and alkaline-carboxyl-
 alkaline-earth building units
;
_journal_name_full 'Journal of Solid State Chemistry'
_journal_page_first 393
_journal_page_last 401
_journal_paper_doi 10.1016/j.jssc.2018.06.026
_journal_volume 265
_journal_year 2018
_chemical_formula_moiety '0.25(C132 H144 Cu8 I8 Li8 N28 O44 Sr4), 2(C2 H4 N0.5 O0.5)'
_chemical_formula_sum 'C37 H44 Cu2 I2 Li2 N8 O12 Sr'
_chemical_formula_weight 1275.18
_space_group_crystal_system monoclinic
_space_group_IT_number 15
_space_group_name_Hall '-C 2yc'
_space_group_name_H-M_alt 'C 1 2/c 1'
_atom_sites_solution_hydrogens geom
_atom_sites_solution_primary iterative
_cell_angle_alpha 90
_cell_angle_beta 102.033(11)
_cell_angle_gamma 90
_cell_formula_units_Z 4
_cell_length_a 16.729(14)
_cell_length_b 18.275(14)
_cell_length_c 17.963(15)
_cell_measurement_reflns_used 5635
_cell_measurement_temperature 293
_cell_measurement_theta_max 27.5
_cell_measurement_theta_min 3.0
_cell_volume 5371(8)
_computing_cell_refinement
;
CrystalClear-SM Expert 2.0 r1 (Rigaku, 2009)
;
_computing_data_collection
;
CrystalClear-SM Expert 2.0 r1 (Rigaku, 2009)
;
_computing_data_reduction
;
CrystalClear-SM Expert 2.0 r1 (Rigaku, 2009)
;
_computing_molecular_graphics 'Olex2 (Dolomanov et al., 2009)'
_computing_publication_material 'Olex2 (Dolomanov et al., 2009)'
_computing_structure_refinement 'ShelXL (Sheldrick, 2015)'
_computing_structure_solution
;
Superflip (Palatinus & Chapuis, 2007;Palatinus & van der Lee, 2008;
Palatinus et al., 2012)
;
_diffrn_ambient_temperature 293
_diffrn_detector CCD
_diffrn_detector_area_resol_mean 13.6612
_diffrn_measured_fraction_theta_full 0.992
_diffrn_measured_fraction_theta_max 0.992
_diffrn_measurement_details
;
scan:
	Number of images: 180
	           Slice: -60.0000 - 120.0000
	     Image width: 1.0000
	        Exp time: 18.0000
	   Rotation axis: Omega
	           Omega: 0.0000
	             Chi: 54.0000
	             Phi: 0.0000
	             XTD: 49.8762
	          2theta: 30.0400
scan:
	Number of images: 180
	           Slice: -60.0000 - 120.0000
	     Image width: 1.0000
	        Exp time: 18.0000
	   Rotation axis: Omega
	           Omega: 0.0000
	             Chi: 54.0000
	             Phi: 120.0000
	             XTD: 49.8762
	          2theta: 30.0400
scan:
	Number of images: 180
	           Slice: -60.0000 - 120.0000
	     Image width: 1.0000
	        Exp time: 18.0000
	   Rotation axis: Omega
	           Omega: 0.0000
	             Chi: 54.0000
	             Phi: 240.0000
	             XTD: 49.8762
	          2theta: 30.0400
;
_diffrn_measurement_device
;
XtaLABmini: Fixed Chi 2 circle
;
_diffrn_measurement_device_type
;
Rigaku Mercury375R (2x2 bin mode)
;
_diffrn_measurement_method 'profile data from \w-scans'
_diffrn_measurement_specimen_support Fiber
_diffrn_orient_matrix_type d*Trek
_diffrn_orient_matrix_UB_11 -0.025753
_diffrn_orient_matrix_UB_12 0.003711
_diffrn_orient_matrix_UB_13 0.055305
_diffrn_orient_matrix_UB_21 -0.048234
_diffrn_orient_matrix_UB_22 -0.014329
_diffrn_orient_matrix_UB_23 -0.021499
_diffrn_orient_matrix_UB_31 0.006864
_diffrn_orient_matrix_UB_32 -0.052902
_diffrn_orient_matrix_UB_33 0.019860
_diffrn_radiation_monochromator 'Graphite Monochromator'
_diffrn_radiation_type MoK\a
_diffrn_radiation_wavelength 0.71075
_diffrn_reflns_av_R_equivalents 0.1110
_diffrn_reflns_av_unetI/netI 0.0688
_diffrn_reflns_Laue_measured_fraction_full 0.992
_diffrn_reflns_Laue_measured_fraction_max 0.992
_diffrn_reflns_limit_h_max 19
_diffrn_reflns_limit_h_min -19
_diffrn_reflns_limit_k_max 21
_diffrn_reflns_limit_k_min -21
_diffrn_reflns_limit_l_max 21
_diffrn_reflns_limit_l_min -21
_diffrn_reflns_number 21582
_diffrn_reflns_point_group_measured_fraction_full 0.992
_diffrn_reflns_point_group_measured_fraction_max 0.992
_diffrn_reflns_theta_full 25.004
_diffrn_reflns_theta_max 25.004
_diffrn_reflns_theta_min 3.028
_diffrn_source 'Sealed Tube'
_diffrn_source_current 12.0
_diffrn_source_power 0.6
_diffrn_source_voltage 50.0
_exptl_absorpt_coefficient_mu 2.981
_exptl_absorpt_correction_T_max 1.000
_exptl_absorpt_correction_T_min 0.783
_exptl_absorpt_correction_type multi-scan
_exptl_crystal_colour Colorless
_exptl_crystal_density_diffrn 1.577
_exptl_crystal_description Prism
_exptl_crystal_F_000 2504
_exptl_crystal_size_max 0.2
_exptl_crystal_size_mid 0.2
_exptl_crystal_size_min 0.2
_refine_diff_density_max 2.053
_refine_diff_density_min -1.082
_refine_diff_density_rms 0.163
_refine_ls_extinction_coef .
_refine_ls_extinction_method none
_refine_ls_goodness_of_fit_ref 1.099
_refine_ls_hydrogen_treatment constr
_refine_ls_matrix_type full
_refine_ls_number_parameters 318
_refine_ls_number_reflns 4702
_refine_ls_number_restraints 134
_refine_ls_restrained_S_all 1.093
_refine_ls_R_factor_all 0.0947
_refine_ls_R_factor_gt 0.0771
_refine_ls_shift/su_max 0.001
_refine_ls_shift/su_mean 0.000
_refine_ls_structure_factor_coef Fsqd
_refine_ls_weighting_details 'w=1/[\s^2^(Fo^2^)+(0.0970P)^2^+64.8003P] where P=(Fo^2^+2Fc^2^)/3'
_refine_ls_weighting_scheme calc
_refine_ls_wR_factor_gt 0.1967
_refine_ls_wR_factor_ref 0.2145
_reflns_Friedel_coverage 0.000
_reflns_Friedel_fraction_full .
_reflns_Friedel_fraction_max .
_reflns_number_gt 3758
_reflns_number_total 4702
_reflns_threshold_expression 'I > 2\s(I)'
_cod_data_source_file 1.cif
_cod_data_source_block 1
_cod_depositor_comments
;
The following automatic conversions were performed:

data item '_exptl_absorpt_correction_type' value 'Multi-scan' was
changed to 'multi-scan' in accordance with the built-in table derived
from the CIF Core dictionary named 'cif_core.dic' version 2.4.5 last
updated on 2014-11-21.

Automatic conversion script
Id: cif_fix_values 8369 2020-08-20 11:38:08Z andrius 
;
_cod_original_cell_volume 5371(7)
_cod_database_code 1561016
_shelx_space_group_comment
;
The symmetry employed for this shelxl refinement is uniquely defined
by the following loop, which should always be used as a source of
symmetry information in preference to the above space-group names.
They are only intended as comments.
;
_olex2_refinement_description
;
1. Fixed Uiso
 At 1.2 times of:
  All C(H) groups
 At 1.5 times of:
  All C(H,H,H) groups
2. Restrained distances
 C2AA-C1AA
 2.5 with sigma of 0.01
 O59-C2AA
 1.28 with sigma of 0.01
 N1-C2AA
 1.58 with sigma of 0.01
 C1AA-N1
 1.58 with sigma of 0.01
 C2-O1
 1.28 with sigma of 0.01
 C2-C1
 2.5 with sigma of 0.01
 C2-C4
 2.5 with sigma of 0.01
 C1-C4
 2.8 with sigma of 0.01
3. Uiso/Uaniso restraints and constraints
O59 \\sim C2AA \\sim N1 \\sim C1AA: within 3.8A with sigma of 0.01 and sigma
for terminal atoms of 0.01
C4 \\sim N69 \\sim C1 \\sim O1: within 3.8A with sigma of 0.01 and sigma for
terminal atoms of 0.01
C4 \\sim N69 \\sim C1 \\sim C2 \\sim O1: within 3.8A with sigma of 0.01 and
sigma for terminal atoms of 0.01
Uanis(O1) \\sim Ueq, Uanis(C2) \\sim Ueq, Uanis(N69) \\sim Ueq, Uanis(C1) \\sim
Ueq, Uanis(C4) \\sim Ueq: with sigma of 0.01 and sigma for terminal atoms of
0.01
4. Others
 Fixed Sof: N69(0.5) C2AA(0.5) O1(0.5) C1(0.5) H1A(0.5) H1B(0.5) H1C(0.5)
 C4(0.5) H4A(0.5) H4B(0.5) H4C(0.5)
5.a Aromatic/amide H refined with riding coordinates:
 C85(H85), C3(H3), C15(H15), C35(H35), C51(H51), C55(H55), C18(H18), C42(H42),
 C54(H54), C2(H2)
5.b Idealised Me refined as rotating group:
 C52(H52A,H52B,H52C), C5(H5A,H5B,H5C), C1AA(H1AA,H1AB,H1AC), C1(H1A,H1B,H1C),
 C4(H4A,H4B,H4C)
;

loop_
_space_group_symop_operation_xyz
'x, y, z'
'-x, y, -z+1/2'
'x+1/2, y+1/2, z'
'-x+1/2, y+1/2, -z+1/2'
'-x, -y, -z'
'x, -y, z-1/2'
'-x+1/2, -y+1/2, -z'
'x+1/2, -y+1/2, z-1/2'

loop_
_atom_site_label
_atom_site_type_symbol
_atom_site_fract_x
_atom_site_fract_y
_atom_site_fract_z
_atom_site_U_iso_or_equiv
_atom_site_adp_type
_atom_site_occupancy
_atom_site_site_symmetry_order
_atom_site_calc_flag
_atom_site_refinement_flags_posn
_atom_site_refinement_flags_adp
_atom_site_refinement_flags_occupancy
_atom_site_disorder_assembly
_atom_site_disorder_group
I1 I 0.57707(4) 0.52756(4) 0.61552(4) 0.0528(3) Uani 1 1 d . . . . .
Sr10 Sr 0.500000 0.97798(6) 0.750000 0.0372(3) Uani 1 2 d S T P . .
Cu7 Cu 0.53855(7) 0.55103(7) 0.46835(7) 0.0475(3) Uani 1 1 d . . . . .
O7 O 0.5069(5) 0.9368(4) 0.4591(3) 0.0497(16) Uani 1 1 d . . . . .
N16 N 0.5143(5) 0.6628(4) 0.4507(5) 0.0484(19) Uani 1 1 d . . . . .
O25 O 0.5795(4) 0.9348(4) 0.6372(4) 0.0506(16) Uani 1 1 d . . . . .
O35 O 0.5077(5) 0.9121(4) 0.3381(4) 0.061(2) Uani 1 1 d . . . . .
N42 N 0.8580(5) 0.9606(5) 0.5766(5) 0.0488(19) Uani 1 1 d . . . . .
C45 C 0.7192(6) 0.9602(5) 0.6398(5) 0.043(2) Uani 1 1 d . . . . .
O59 O 0.500000 0.8427(8) 0.750000 0.142(6) Uani 1 2 d DS TU P . .
O67 O 0.6546(5) 0.9827(5) 0.7420(4) 0.067(2) Uani 1 1 d . . . . .
O70 O 0.4000(5) 0.9349(5) 0.6061(5) 0.070(2) Uani 1 1 d . . . . .
C76 C 0.6456(5) 0.9594(5) 0.6757(5) 0.045(2) Uani 1 1 d . . . . .
C85 C 0.7959(6) 0.9758(7) 0.6833(6) 0.058(3) Uani 1 1 d . . . . .
H85 H 0.802149 0.986911 0.734740 0.069 Uiso 1 1 calc R . . . .
C100 C 0.5081(6) 0.8933(5) 0.4051(5) 0.042(2) Uani 1 1 d . . . . .
C3 C 0.7133(6) 0.9439(6) 0.5641(5) 0.049(2) Uani 1 1 d . . . . .
H3 H 0.663174 0.932181 0.533035 0.059 Uiso 1 1 calc R . . . .
C15 C 0.5345(8) 0.7106(6) 0.5069(6) 0.060(3) Uani 1 1 d . . . . .
H15 H 0.551586 0.693134 0.556304 0.072 Uiso 1 1 calc R . . . .
C22 C 0.5099(6) 0.8130(5) 0.4217(5) 0.042(2) Uani 1 1 d . . . . .
C35 C 0.7832(6) 0.9455(6) 0.5355(6) 0.054(2) Uani 1 1 d . . . . .
H35 H 0.778481 0.935403 0.484030 0.064 Uiso 1 1 calc R . . . .
N39 N 0.2812(6) 0.8826(5) 0.5427(6) 0.066(2) Uani 1 1 d . . . . .
C51 C 0.4908(8) 0.6887(6) 0.3806(6) 0.060(3) Uani 1 1 d . . . . .
H51 H 0.475271 0.655581 0.340894 0.072 Uiso 1 1 calc R . . . .
C55 C 0.5312(7) 0.7867(6) 0.4952(5) 0.052(2) Uani 1 1 d . . . . .
H55 H 0.543125 0.818739 0.536198 0.062 Uiso 1 1 calc R . . . .
C18 C 0.4884(8) 0.7617(6) 0.3638(5) 0.057(3) Uani 1 1 d . . . . .
H18 H 0.472352 0.777062 0.313519 0.068 Uiso 1 1 calc R . . . .
C42 C 0.8626(6) 0.9749(7) 0.6499(6) 0.060(3) Uani 1 1 d . . . . .
H42 H 0.913651 0.984915 0.680090 0.072 Uiso 1 1 calc R . . . .
C52 C 0.1971(8) 0.8629(9) 0.5413(11) 0.101(5) Uani 1 1 d . . . . .
H52A H 0.182997 0.877263 0.588390 0.151 Uiso 1 1 calc GR . . . .
H52B H 0.190631 0.810905 0.535006 0.151 Uiso 1 1 calc GR . . . .
H52C H 0.161841 0.887363 0.499785 0.151 Uiso 1 1 calc GR . . . .
C54 C 0.3275(8) 0.9197(7) 0.5994(7) 0.068(3) Uani 1 1 d . . . . .
H54 H 0.302309 0.935694 0.637982 0.082 Uiso 1 1 calc R . . . .
N69 N 0.776(3) 0.712(2) 0.704(2) 0.159(7) Uani 0.5 1 d . U . . .
Li84 Li 0.4902(10) 0.9579(9) 0.5594(8) 0.046(4) Uani 1 1 d . . . . .
C5 C 0.3165(12) 0.8601(12) 0.4789(13) 0.149(10) Uani 1 1 d . . . . .
H5A H 0.356186 0.822333 0.495168 0.224 Uiso 1 1 calc GR . . . .
H5B H 0.342576 0.901313 0.460806 0.224 Uiso 1 1 calc GR . . . .
H5C H 0.274182 0.841865 0.438714 0.224 Uiso 1 1 calc GR . . . .
N1 N 0.500000 0.7185(10) 0.750000 0.149(6) Uani 1 2 d DS TU P . .
C2AA C 0.5483(15) 0.7926(7) 0.777(2) 0.151(6) Uani 0.5 1 d D U . . .
C1AA C 0.5608(13) 0.6598(8) 0.7975(12) 0.165(6) Uani 1 1 d D U . . .
H1AA H 0.583805 0.630110 0.763164 0.247 Uiso 1 1 calc GR . . . .
H1AB H 0.531282 0.629343 0.825956 0.247 Uiso 1 1 calc GR . . . .
H1AC H 0.603866 0.684751 0.831807 0.247 Uiso 1 1 calc GR . . . .
O1 O 0.761(2) 0.743(2) 0.8247(16) 0.165(7) Uani 0.5 1 d D U . . .
C1 C 0.797(3) 0.6400(16) 0.732(2) 0.167(7) Uani 0.5 1 d D U . . .
H1A H 0.775907 0.604635 0.693902 0.250 Uiso 0.5 1 calc GR . . . .
H1B H 0.774872 0.631492 0.776583 0.250 Uiso 0.5 1 calc GR . . . .
H1C H 0.855870 0.635476 0.745861 0.250 Uiso 0.5 1 calc GR . . . .
C4 C 0.766(3) 0.749(2) 0.6209(15) 0.167(7) Uani 0.5 1 d D U . . .
H4A H 0.763246 0.710920 0.583249 0.251 Uiso 0.5 1 calc GR . . . .
H4B H 0.811043 0.780208 0.619952 0.251 Uiso 0.5 1 calc GR . . . .
H4C H 0.715804 0.776419 0.610214 0.251 Uiso 0.5 1 calc GR . . . .
C2 C 0.7524(17) 0.7667(15) 0.7558(14) 0.172(7) Uani 1 1 d D U . . .
H2 H 0.733434 0.813253 0.740262 0.207 Uiso 1 1 calc R . . . .

loop_
_atom_site_aniso_label
_atom_site_aniso_U_11
_atom_site_aniso_U_22
_atom_site_aniso_U_33
_atom_site_aniso_U_23
_atom_site_aniso_U_13
_atom_site_aniso_U_12
I1 0.0532(4) 0.0612(5) 0.0414(4) 0.0037(3) 0.0040(3) -0.0070(3)
Sr10 0.0460(7) 0.0371(6) 0.0327(6) 0.000 0.0174(5) 0.000
Cu7 0.0472(7) 0.0458(7) 0.0517(7) 0.0038(5) 0.0156(5) -0.0003(5)
O7 0.073(5) 0.046(4) 0.031(3) -0.005(3) 0.013(3) -0.001(3)
N16 0.056(5) 0.042(4) 0.047(4) 0.003(4) 0.010(4) -0.002(4)
O25 0.037(3) 0.067(4) 0.048(4) 0.001(3) 0.008(3) -0.003(3)
O35 0.114(7) 0.039(4) 0.035(3) 0.003(3) 0.028(4) 0.004(4)
N42 0.040(4) 0.063(5) 0.044(4) -0.002(4) 0.010(3) 0.000(4)
C45 0.039(5) 0.057(6) 0.035(5) 0.003(4) 0.009(4) 0.002(4)
O59 0.252(17) 0.058(7) 0.149(11) 0.000 0.117(11) 0.000
O67 0.053(4) 0.112(7) 0.039(4) -0.016(4) 0.017(3) -0.001(4)
O70 0.052(5) 0.096(6) 0.062(5) 0.006(4) 0.014(4) -0.012(4)
C76 0.030(4) 0.061(6) 0.044(5) 0.001(4) 0.009(4) -0.003(4)
C85 0.041(5) 0.093(8) 0.041(5) -0.016(5) 0.013(4) -0.014(5)
C100 0.056(6) 0.038(5) 0.031(4) 0.002(4) 0.010(4) -0.003(4)
C3 0.039(5) 0.073(7) 0.033(5) -0.010(4) 0.004(4) -0.001(4)
C15 0.099(9) 0.042(5) 0.039(5) 0.008(4) 0.014(5) 0.008(5)
C22 0.051(5) 0.042(5) 0.034(4) 0.006(4) 0.014(4) 0.007(4)
C35 0.052(6) 0.075(7) 0.037(5) -0.006(5) 0.015(4) -0.007(5)
N39 0.066(6) 0.054(5) 0.081(7) -0.004(5) 0.022(5) -0.001(5)
C51 0.089(8) 0.049(6) 0.040(5) -0.005(4) 0.007(5) -0.004(5)
C55 0.075(7) 0.050(5) 0.030(5) -0.001(4) 0.011(4) 0.003(5)
C18 0.090(8) 0.047(6) 0.029(5) 0.002(4) 0.005(5) -0.001(5)
C42 0.040(5) 0.089(8) 0.048(6) -0.015(5) 0.004(4) -0.011(5)
C52 0.059(8) 0.104(12) 0.140(14) -0.031(11) 0.026(9) -0.019(8)
C54 0.065(8) 0.087(9) 0.055(7) 0.009(6) 0.019(6) 0.004(6)
N69 0.156(8) 0.158(8) 0.161(8) 0.003(6) 0.029(6) -0.005(6)
Li84 0.056(9) 0.057(9) 0.023(7) -0.002(6) 0.008(6) -0.014(7)
C5 0.112(14) 0.17(2) 0.19(2) -0.101(18) 0.084(15) -0.070(14)
N1 0.259(17) 0.064(7) 0.159(12) 0.000 0.122(12) 0.000
C2AA 0.258(17) 0.070(8) 0.158(12) -0.002(6) 0.116(12) 0.001(6)
C1AA 0.264(17) 0.089(7) 0.168(12) -0.001(6) 0.106(12) 0.002(6)
O1 0.163(8) 0.166(8) 0.165(8) 0.003(6) 0.029(6) -0.005(6)
C1 0.163(8) 0.165(8) 0.170(8) 0.003(6) 0.028(6) -0.005(6)
C4 0.165(8) 0.167(8) 0.168(8) 0.003(6) 0.029(6) -0.004(6)
C2 0.168(8) 0.169(8) 0.176(8) 0.005(6) 0.028(6) -0.004(6)

loop_
_atom_type_symbol
_atom_type_description
_atom_type_scat_dispersion_real
_atom_type_scat_dispersion_imag
_atom_type_scat_source
C C 0.0033 0.0016 'International Tables Vol C Tables 4.2.6.8 and 6.1.1.4'
H H 0.0000 0.0000 'International Tables Vol C Tables 4.2.6.8 and 6.1.1.4'
Cu Cu 0.3201 1.2651 'International Tables Vol C Tables 4.2.6.8 and 6.1.1.4'
I I -0.4742 1.8119 'International Tables Vol C Tables 4.2.6.8 and 6.1.1.4'
Li Li -0.0003 0.0001 'International Tables Vol C Tables 4.2.6.8 and 6.1.1.4'
N N 0.0061 0.0033 'International Tables Vol C Tables 4.2.6.8 and 6.1.1.4'
O O 0.0106 0.0060 'International Tables Vol C Tables 4.2.6.8 and 6.1.1.4'
Sr Sr -1.5307 3.2498 'International Tables Vol C Tables 4.2.6.8 and 6.1.1.4'

loop_
_geom_angle_atom_site_label_1
_geom_angle_atom_site_label_2
_geom_angle_atom_site_label_3
_geom_angle
_geom_angle_site_symmetry_1
_geom_angle_site_symmetry_3
Cu7 I1 Cu7 60.85(5) 5_666 .
O25 Sr10 O25 146.8(3) 2_656 .
O25 Sr10 O70 62.7(2) 2_656 2_656
O25 Sr10 O70 107.6(2) . 2_656
O25 Sr10 O70 62.7(2) . .
O25 Sr10 O70 107.6(2) 2_656 .
O25 Sr10 C76 147.7(2) 2_656 .
O25 Sr10 C76 24.6(2) 2_656 2_656
O25 Sr10 C76 147.7(2) . 2_656
O25 Sr10 C76 24.6(2) . .
O25 Sr10 Li84 140.9(3) 2_656 .
O25 Sr10 Li84 33.1(3) . .
O35 Sr10 O25 74.9(2) 6_576 2_656
O35 Sr10 O25 135.4(2) 5_676 2_656
O35 Sr10 O25 135.4(2) 6_576 .
O35 Sr10 O25 74.9(2) 5_676 .
O35 Sr10 O35 75.7(3) 6_576 5_676
O35 Sr10 O67 82.1(3) 6_576 2_656
O35 Sr10 O67 82.1(3) 5_676 .
O35 Sr10 O67 94.9(3) 6_576 .
O35 Sr10 O67 94.9(3) 5_676 2_656
O35 Sr10 O70 73.3(2) 6_576 2_656
O35 Sr10 O70 135.9(3) 5_676 2_656
O35 Sr10 O70 135.9(3) 6_576 .
O35 Sr10 O70 73.3(2) 5_676 .
O35 Sr10 C76 75.9(3) 5_676 .
O35 Sr10 C76 75.9(3) 6_576 2_656
O35 Sr10 C76 114.9(3) 5_676 2_656
O35 Sr10 C76 114.9(3) 6_576 .
O35 Sr10 Li84 134.0(3) 6_576 .
O35 Sr10 Li84 58.4(3) 5_676 .
O59 Sr10 O25 73.41(15) . .
O59 Sr10 O25 73.41(15) . 2_656
O59 Sr10 O35 142.17(15) . 6_576
O59 Sr10 O35 142.17(15) . 5_676
O59 Sr10 O67 91.9(2) . .
O59 Sr10 O67 91.9(2) . 2_656
O59 Sr10 O70 74.15(19) . 2_656
O59 Sr10 O70 74.15(19) . .
O59 Sr10 C76 83.57(19) . .
O59 Sr10 C76 83.56(19) . 2_656
O59 Sr10 Li84 83.8(3) . .
O67 Sr10 O25 48.5(2) . .
O67 Sr10 O25 132.9(2) . 2_656
O67 Sr10 O25 132.9(2) 2_656 .
O67 Sr10 O25 48.5(2) 2_656 2_656
O67 Sr10 O67 176.2(4) 2_656 .
O67 Sr10 O70 70.3(2) 2_656 .
O67 Sr10 O70 110.8(2) . .
O67 Sr10 O70 70.3(2) . 2_656
O67 Sr10 O70 110.8(2) 2_656 2_656
O67 Sr10 C76 24.1(2) . .
O67 Sr10 C76 24.1(2) 2_656 2_656
O67 Sr10 C76 157.0(2) . 2_656
O67 Sr10 C76 157.0(2) 2_656 .
O67 Sr10 Li84 77.9(3) . .
O67 Sr10 Li84 102.5(3) 2_656 .
O70 Sr10 O70 148.3(4) 2_656 .
O70 Sr10 C76 86.8(2) . .
O70 Sr10 C76 86.8(2) 2_656 2_656
O70 Sr10 C76 89.7(2) 2_656 .
O70 Sr10 C76 89.7(2) . 2_656
O70 Sr10 Li84 34.2(3) . .
O70 Sr10 Li84 140.2(3) 2_656 .
C76 Sr10 C76 167.1(4) . 2_656
C76 Sr10 Li84 54.6(3) . .
C76 Sr10 Li84 123.7(3) 2_656 .
I1 Cu7 I1 119.15(5) 5_666 .
I1 Cu7 Cu7 59.64(7) 5_666 5_666
I1 Cu7 Cu7 59.51(5) . 5_666
N16 Cu7 I1 110.6(2) . 5_666
N16 Cu7 I1 108.2(2) . .
N16 Cu7 Cu7 130.9(2) . 5_666
N42 Cu7 I1 109.1(2) 7_666 .
N42 Cu7 I1 107.3(2) 7_666 5_666
N42 Cu7 Cu7 128.1(3) 7_666 5_666
N42 Cu7 N16 101.1(3) 7_666 .
C100 O7 Li84 119.1(7) . 5_676
C100 O7 Li84 151.6(8) . .
Li84 O7 Li84 88.6(7) . 5_676
C15 N16 Cu7 121.2(7) . .
C51 N16 Cu7 120.2(7) . .
C51 N16 C15 117.7(9) . .
C76 O25 Sr10 89.8(6) . .
C76 O25 Li84 143.6(9) . .
Li84 O25 Sr10 93.0(6) . .
C100 O35 Sr10 143.6(6) . 5_676
C35 N42 Cu7 121.6(7) . 7_666
C42 N42 Cu7 121.8(7) . 7_666
C42 N42 C35 116.1(9) . .
C85 C45 C76 120.3(8) . .
C3 C45 C76 121.7(8) . .
C3 C45 C85 118.0(9) . .
C2AA O59 Sr10 137.2(10) . .
C2AA O59 Sr10 137.2(10) 2_656 .
C2AA O59 C2AA 86(2) . 2_656
C76 O67 Sr10 96.7(6) . .
C54 O70 Sr10 121.9(8) . .
C54 O70 Li84 149.2(9) . .
Li84 O70 Sr10 88.3(5) . .
O25 C76 Sr10 65.7(5) . .
O25 C76 C45 118.1(8) . .
C45 C76 Sr10 173.0(7) . .
O67 C76 Sr10 59.3(5) . .
O67 C76 O25 124.5(9) . .
O67 C76 C45 117.4(8) . .
C45 C85 H85 120.3 . .
C42 C85 C45 119.4(9) . .
C42 C85 H85 120.3 . .
O7 C100 C22 118.0(8) . .
O35 C100 O7 124.8(8) . .
O35 C100 C22 117.1(8) . .
C45 C3 H3 120.9 . .
C35 C3 C45 118.3(9) . .
C35 C3 H3 120.9 . .
N16 C15 H15 118.6 . .
N16 C15 C55 122.8(9) . .
C55 C15 H15 118.6 . .
C55 C22 C100 121.5(8) . .
C55 C22 C18 117.1(9) . .
C18 C22 C100 121.4(8) . .
N42 C35 C3 124.6(9) . .
N42 C35 H35 117.7 . .
C3 C35 H35 117.7 . .
C52 N39 C5 118.1(13) . .
C54 N39 C52 123.3(11) . .
C54 N39 C5 118.7(12) . .
N16 C51 H51 118.4 . .
N16 C51 C18 123.3(10) . .
C18 C51 H51 118.4 . .
C15 C55 H55 120.6 . .
C22 C55 C15 118.8(9) . .
C22 C55 H55 120.6 . .
C22 C18 H18 119.9 . .
C51 C18 C22 120.1(9) . .
C51 C18 H18 119.9 . .
N42 C42 C85 123.5(9) . .
N42 C42 H42 118.3 . .
C85 C42 H42 118.3 . .
N39 C52 H52A 109.5 . .
N39 C52 H52B 109.5 . .
N39 C52 H52C 109.5 . .
H52A C52 H52B 109.5 . .
H52A C52 H52C 109.5 . .
H52B C52 H52C 109.5 . .
O70 C54 N39 126.7(12) . .
O70 C54 H54 116.7 . .
N39 C54 H54 116.7 . .
C1 N69 C4 133(3) . .
C1 N69 C2 119(3) . .
C2 N69 C4 108(3) . .
O7 Li84 Sr10 93.8(5) 5_676 .
O7 Li84 Sr10 167.8(8) . .
O7 Li84 O7 91.4(7) . 5_676
O7 Li84 O70 130.4(9) . .
O7 Li84 Li84 45.2(5) 5_676 5_676
O7 Li84 Li84 46.2(5) . 5_676
O25 Li84 Sr10 53.9(4) . .
O25 Li84 O7 107.8(8) . 5_676
O25 Li84 O7 114.0(9) . .
O25 Li84 O70 101.7(7) . .
O25 Li84 Li84 120.6(11) . 5_676
O70 Li84 Sr10 57.5(4) . .
O70 Li84 O7 109.8(9) . 5_676
O70 Li84 Li84 134.8(12) . 5_676
Li84 Li84 Sr10 137.9(9) 5_676 .
N39 C5 H5A 109.5 . .
N39 C5 H5B 109.5 . .
N39 C5 H5C 109.5 . .
H5A C5 H5B 109.5 . .
H5A C5 H5C 109.5 . .
H5B C5 H5C 109.5 . .
C2AA N1 C2AA 64.3(14) 2_656 .
C1AA N1 C2AA 100.5(7) 2_656 2_656
C1AA N1 C2AA 100.5(7) . .
C1AA N1 C2AA 162.9(15) . 2_656
C1AA N1 C2AA 162.9(15) 2_656 .
C1AA N1 C1AA 95.6(17) . 2_656
O59 C2AA N1 105.0(17) . .
O59 C2AA C2AA 47.2(10) . 2_656
N1 C2AA C2AA 57.8(7) . 2_656
N1 C1AA H1AA 109.5 . .
N1 C1AA H1AB 109.5 . .
N1 C1AA H1AC 109.5 . .
H1AA C1AA H1AB 109.5 . .
H1AA C1AA H1AC 109.5 . .
H1AB C1AA H1AC 109.5 . .
N69 C1 H1A 109.5 . .
N69 C1 H1B 109.5 . .
N69 C1 H1C 109.5 . .
H1A C1 H1B 109.5 . .
H1A C1 H1C 109.5 . .
H1B C1 H1C 109.5 . .
N69 C4 H4A 109.5 . .
N69 C4 H4B 109.5 . .
N69 C4 H4C 109.5 . .
H4A C4 H4B 109.5 . .
H4A C4 H4C 109.5 . .
H4B C4 H4C 109.5 . .
N69 C2 H2 123.7 . .
O1 C2 N69 113(3) . .
O1 C2 H2 123.7 . .

loop_
_geom_bond_atom_site_label_1
_geom_bond_atom_site_label_2
_geom_bond_distance
_geom_bond_site_symmetry_2
I1 Cu7 2.6190(19) 5_666
I1 Cu7 2.623(2) .
Sr10 O25 2.760(7) 2_656
Sr10 O25 2.760(7) .
Sr10 O35 2.544(7) 5_676
Sr10 O35 2.544(7) 6_576
Sr10 O59 2.472(15) .
Sr10 O67 2.622(8) .
Sr10 O67 2.622(8) 2_656
Sr10 O70 2.880(8) 2_656
Sr10 O70 2.880(8) .
Sr10 C76 3.030(9) .
Sr10 C76 3.030(9) 2_656
Sr10 Li84 3.413(14) .
Cu7 Cu7 2.654(3) 5_666
Cu7 N16 2.093(8) .
Cu7 N42 2.068(8) 7_666
O7 C100 1.258(10) .
O7 Li84 1.954(18) 5_676
O7 Li84 1.918(16) .
N16 C15 1.326(13) .
N16 C51 1.326(13) .
O25 C76 1.259(11) .
O25 Li84 1.867(17) .
O35 C100 1.251(10) .
N42 C35 1.341(13) .
N42 C42 1.328(13) .
C45 C76 1.505(12) .
C45 C85 1.386(13) .
C45 C3 1.375(12) .
O59 C2AA 1.250(10) 2_656
O59 C2AA 1.250(10) .
O67 C76 1.244(12) .
O70 C54 1.225(14) .
O70 Li84 1.921(18) .
C85 H85 0.9300 .
C85 C42 1.373(14) .
C100 C22 1.497(12) .
C3 H3 0.9300 .
C3 C35 1.373(13) .
C15 H15 0.9300 .
C15 C55 1.405(14) .
C22 C55 1.380(12) .
C22 C18 1.391(13) .
C35 H35 0.9300 .
N39 C52 1.448(16) .
N39 C54 1.331(16) .
N39 C5 1.453(19) .
C51 H51 0.9300 .
C51 C18 1.366(15) .
C55 H55 0.9300 .
C18 H18 0.9300 .
C42 H42 0.9300 .
C52 H52A 0.9600 .
C52 H52B 0.9600 .
C52 H52C 0.9600 .
C54 H54 0.9300 .
N69 C1 1.42(5) .
N69 C4 1.61(5) .
N69 C2 1.48(5) .
Li84 Li84 2.70(3) 5_676
C5 H5A 0.9600 .
C5 H5B 0.9600 .
C5 H5C 0.9600 .
N1 C2AA 1.597(10) 2_656
N1 C2AA 1.597(10) .
N1 C1AA 1.597(9) 2_656
N1 C1AA 1.597(9) .
C2AA C2AA 1.70(4) 2_656
C1AA H1AA 0.9600 .
C1AA H1AB 0.9600 .
C1AA H1AC 0.9600 .
O1 C2 1.291(10) .
C1 H1A 0.9600 .
C1 H1B 0.9600 .
C1 H1C 0.9600 .
C4 H4A 0.9600 .
C4 H4B 0.9600 .
C4 H4C 0.9600 .
C2 H2 0.9300 .

loop_
_geom_torsion_atom_site_label_1
_geom_torsion_atom_site_label_2
_geom_torsion_atom_site_label_3
_geom_torsion_atom_site_label_4
_geom_torsion
_geom_torsion_site_symmetry_1
_geom_torsion_site_symmetry_2
_geom_torsion_site_symmetry_3
_geom_torsion_site_symmetry_4
Sr10 O25 C76 C45 -173.4(8) . . . .
Sr10 O25 C76 O67 7.1(11) . . . .
Sr10 O25 Li84 O7 81.5(7) . . . 5_676
Sr10 O25 Li84 O7 -178.6(7) . . . .
Sr10 O25 Li84 O70 -33.9(7) . . . .
Sr10 O25 Li84 Li84 129.4(11) . . . 5_676
Sr10 O35 C100 O7 -3.1(19) 5_676 . . .
Sr10 O35 C100 C22 176.7(8) 5_676 . . .
Sr10 O59 C2AA N1 180.000(5) . . . .
Sr10 O59 C2AA C2AA 180.001(9) . . . 2_656
Sr10 O67 C76 O25 -7.6(11) . . . .
Sr10 O67 C76 C45 172.9(7) . . . .
Sr10 O70 C54 N39 -162.1(10) . . . .
Cu7 N16 C15 C55 169.7(9) . . . .
Cu7 N16 C51 C18 -167.6(10) . . . .
Cu7 N42 C35 C3 172.2(9) 7_666 . . .
Cu7 N42 C42 C85 -173.3(9) 7_666 . . .
O7 C100 C22 C55 -16.9(14) . . . .
O7 C100 C22 C18 161.6(10) . . . .
N16 C15 C55 C22 -3.3(18) . . . .
N16 C51 C18 C22 -1.1(19) . . . .
O35 C100 C22 C55 163.3(10) . . . .
O35 C100 C22 C18 -18.2(15) . . . .
C45 C85 C42 N42 0.9(19) . . . .
C45 C3 C35 N42 1.3(18) . . . .
C76 O25 Li84 Sr10 -93.7(13) . . . .
C76 O25 Li84 O7 -12.2(17) . . . 5_676
C76 O25 Li84 O7 87.7(15) . . . .
C76 O25 Li84 O70 -127.6(12) . . . .
C76 O25 Li84 Li84 36(2) . . . 5_676
C76 C45 C85 C42 178.8(10) . . . .
C76 C45 C3 C35 -179.8(10) . . . .
C85 C45 C76 O25 -170.0(10) . . . .
C85 C45 C76 O67 9.5(15) . . . .
C85 C45 C3 C35 -1.2(16) . . . .
C100 C22 C55 C15 -177.8(10) . . . .
C100 C22 C18 C51 179.8(10) . . . .
C3 C45 C76 O25 8.5(15) . . . .
C3 C45 C76 O67 -172.0(10) . . . .
C3 C45 C85 C42 0.2(17) . . . .
C15 N16 C51 C18 1.6(18) . . . .
C35 N42 C42 C85 -0.9(17) . . . .
C51 N16 C15 C55 0.6(17) . . . .
C55 C22 C18 C51 -1.6(17) . . . .
C18 C22 C55 C15 3.6(16) . . . .
C42 N42 C35 C3 -0.2(17) . . . .
C52 N39 C54 O70 176.0(14) . . . .
Li84 O7 C100 O35 163.3(15) . . . .
Li84 O7 C100 O35 -3.0(15) 5_676 . . .
Li84 O7 C100 C22 177.1(8) 5_676 . . .
Li84 O7 C100 C22 -16(2) . . . .
Li84 O25 C76 Sr10 94.8(13) . . . .
Li84 O25 C76 C45 -78.6(16) . . . .
Li84 O25 C76 O67 101.9(15) . . . .
Li84 O70 C54 N39 31(3) . . . .
C5 N39 C54 O70 -3(2) . . . .
C2AA O59 C2AA N1 -0.001(4) 2_656 . . .
C2AA N1 C2AA O59 0.001(4) 2_656 . . .
C1AA N1 C2AA O59 29(8) 2_656 . . .
C1AA N1 C2AA O59 -172(2) . . . .
C1AA N1 C2AA C2AA -172(2) . . . 2_656
C1AA N1 C2AA C2AA 29(8) 2_656 . . 2_656
C1 N69 C2 O1 6(6) . . . .
C4 N69 C2 O1 -178(3) . . . .

_cod_database_fobs_code 1561016
